data_1571677
loop_
_publ_author_name
'Kakiuchi, Yuya'
'Shapovalova, Svetlana'
'Protsenko, Bogdan'
'Guda, Sergey'
'Safonova, Olga V.'
'Guda, Alexander'
'Cop&#xe9;ret, Christophe'

_publ_section_title
;
 Influence of strong &#x3c0;-acceptor ligands on Cr-K-edge X-ray
 absorption spectral signatures and consequences for the interpretation of
 surface sites in the Phillips catalyst.
;
_journal_issue 13
_journal_name_full 'Catalysis science &amp; technology'
_journal_page_first 3682
_journal_page_last 3690
_journal_paper_doi 10.1039/d3cy01692g
_journal_volume 14
_journal_year 2024
_chemical_formula_moiety 'C46 H60 Cr N2 O2'
_chemical_formula_sum 'C46 H60 Cr N2 O2'
_chemical_formula_weight 724.96
_chemical_name_systematic Cr(O(tBu)2C6H3)2(XyNC)2
_chemical_properties_physical Air-sensitive,Moisture-sensitive,Oxygen-sensitive
_space_group_crystal_system monoclinic
_space_group_IT_number 14
_space_group_name_Hall '-P 2ybc'
_space_group_name_H-M_alt 'P 1 21/c 1'
_atom_sites_solution_hydrogens difmap
_atom_sites_solution_primary iterative
_audit_creation_date 2023-07-07
_audit_creation_method
;
Olex2 1.2
(compiled 2018.05.29 svn.r3508 for OlexSys, GUI svn.r5506)
;
_audit_update_record
;
2023-08-02 deposited with the CCDC.	2024-05-20 downloaded from the CCDC.
;
_cell_angle_alpha 90
_cell_angle_beta 110.037(5)
_cell_angle_gamma 90
_cell_formula_units_Z 4
_cell_length_a 10.9280(4)
_cell_length_b 28.6868(10)
_cell_length_c 14.0779(6)
_cell_measurement_reflns_used 24728
_cell_measurement_temperature 100.00(10)
_cell_measurement_theta_max 78.5410
_cell_measurement_theta_min 2.9850
_cell_volume 4146.1(3)
_computing_cell_refinement 'CrysAlisPro 1.171.42.61a (Rigaku OD, 2022)'
_computing_data_collection 'CrysAlisPro 1.171.42.61a (Rigaku OD, 2022)'
_computing_data_reduction 'CrysAlisPro 1.171.42.61a (Rigaku OD, 2022)'
_computing_molecular_graphics 'Olex2 (Dolomanov et al., 2009)'
_computing_publication_material 'Olex2 (Dolomanov et al., 2009)'
_computing_structure_refinement 'ShelXL (Sheldrick, 2015)'
_computing_structure_solution 'olex2.solve (Bourhis et al., 2015)'
_diffrn_ambient_environment N~2~
_diffrn_ambient_temperature 100.00(10)
_diffrn_detector 'Hybrid Pixel Array Detector'
_diffrn_detector_area_resol_mean 10.0000
_diffrn_detector_type HyPix
_diffrn_measured_fraction_theta_full 0.999
_diffrn_measured_fraction_theta_max 0.985
_diffrn_measurement_details
;
List of Runs (angles in degrees, time in seconds):

  # Type    Start    End  Width  t~exp~   \w     \q     \k     \f   Frames
#--------------------------------------------------------------------------
  1  \w    -82.00  -8.00   0.50   10.70    --  -49.62 113.00 114.00  148
  2  \w     38.00  72.00   0.50   10.70    --   49.62-113.00  23.00   68
  3  \w   -144.00-119.00   0.50   14.40    --  -90.00-113.00  23.00   50
  4  \w    -76.00 -51.00   0.50   14.40    --  -90.00 113.00 114.00   50
  5  \w     79.00 108.00   0.50   14.40    --  111.50-113.00  23.00   58
  6  \w    103.00 155.00   0.50   14.40    --  111.50 113.00 114.00  104
  7  \w   -115.00 -73.00   0.50   10.70    --  -49.62-125.00 120.00   84
  8  \w   -115.00 -75.00   0.50   10.70    --  -49.62-125.00  60.00   80
  9  \w   -117.00 -73.00   0.50   10.70    --  -49.62-125.00-150.00   88
 10  \w   -116.00 -76.00   0.50   10.70    --  -49.62-125.00-120.00   80
 11  \w    -43.00  22.00   0.50   10.70    --  -49.62  38.00 150.00  130
 12  \w    -19.00  62.00   0.50   10.70    --   49.62 -57.00 -60.00  162
 13  \w     52.00  78.00   0.50   10.70    --   49.62 -99.00-150.00   52
 14  \w      5.00  32.00   0.50   10.70    --   49.62 -99.00-150.00   54
 15  \w    -47.00 -19.00   0.50   14.40    --  -90.00  45.00 -60.00   56
 16  \w    -46.00 -20.00   0.50   14.40    --  -90.00  45.00  60.00   52
 17  \w   -158.00-104.00   0.50   14.40    --  -90.00 -30.00 -90.00  108
 18  \w    106.00 159.00   0.50   14.40    --  111.50 125.00-180.00  106
 19  \w     44.00  74.00   0.50   14.40    --  111.50-125.00-180.00   60
 20  \w    105.00 173.00   0.50   14.40    --  111.50  30.00 120.00  136
 21  \w     45.00  71.00   0.50   14.40    --  111.50 -61.00   0.00   52
 22  \w     73.00 108.00   0.50   14.40    --  111.50-111.00 104.83   70
 23  \w     74.00 104.00   0.50   14.40    --  111.50 -95.00-180.00   60
 24  \w    118.00 166.00   0.50   14.40    --  111.50  30.00  90.00   96
 25  \w    148.00 173.00   0.50   14.40    --  111.50  30.00 -30.00   50
 26  \w    119.00 177.00   0.50   14.40    --  111.50  45.00  60.00  116
 27  \w    111.00 137.00   0.50   14.40    --  111.50  30.00 -30.00   52
 28  \w     71.00 104.00   0.50   14.40    --  111.50 -95.00-150.00   66
 29  \w     42.00  74.00   0.50   14.40    --  111.50 -77.00   0.00   64
 30  \w    126.00 176.00   0.50   14.40    --  111.50  30.00  30.00  100
 31  \w     43.00  83.00   0.50   14.40    --  111.50-125.00 150.00   80
 32  \w    105.00 177.00   0.50   14.40    --  111.50  45.00 -60.00  144
 33  \w     77.00 102.00   0.50   14.40    --  111.50 -95.00 150.00   50
 34  \w     67.00  94.00   0.50   14.40    --  111.50 -95.00 -30.00   54
 35  \w     43.00  68.00   0.50   14.40    --  111.50 -95.00-180.00   50
 36  \w     75.00 103.00   0.50   14.40    --  111.50 -95.00-120.00   56
 37  \w     47.00 110.00   0.50   14.40    --  111.50-125.00 -30.00  126
 38  \w     43.00  68.00   0.50   14.40    --  111.50 -61.00 150.00   50
 39  \w    139.00 167.00   0.50   14.40    --  111.50  30.00 -90.00   56
 40  \w     56.00  95.00   0.50   14.40    --  111.50-125.00   0.00   78
 41  \w     71.00 103.00   0.50   14.40    --  111.50 -95.00   0.00   64
 42  \w     97.00 148.00   0.50   14.40    --  111.50  61.00-150.00  102
 43  \w    153.00 178.00   0.50   14.40    --  111.50  61.00-150.00   50
 44  \w    111.00 177.00   0.50   14.40    --  111.50  15.00   0.00  132
 45  \w     41.00  67.00   0.50   14.40    --  111.50 -95.00   0.00   52
 46  \w    104.00 130.00   0.50   14.40    --  111.50  30.00 -90.00   52
 47  \w     41.00  94.00   0.50   14.40    --  111.50 -95.00  60.00  106
 48  \w     42.00  68.00   0.50   14.40    --  111.50-105.00 142.56   52
 49  \w     71.00 107.00   0.50   14.40    --  111.50-105.00 142.56   72
 50  \w     78.00 103.00   0.50   14.40    --  111.50 -95.00  30.00   50
 51  \w     49.00  75.00   0.50   14.40    --  111.50 -95.00  90.00   52
 52  \w     78.00 103.00   0.50   14.40    --  111.50 -95.00  90.00   50
 53  \w    113.00 148.00   0.50   14.40    --  111.50  30.00 150.00   70
 54  \w     69.00 103.00   0.50   14.40    --  111.50 -95.00 -90.00   68
 55  \w     45.00  70.00   0.50   14.40    --  111.50 -61.00 120.00   50
 56  \w    110.00 135.00   0.50   14.40    --  111.50  45.00 -30.00   50
 57  \w    104.00 131.00   0.50   14.40    --  111.50  30.00-150.00   54
;
_diffrn_measurement_device 'four-circle diffractometer'
_diffrn_measurement_device_type 'XtaLAB Synergy, Dualflex, HyPix'
_diffrn_measurement_method '\w scans'
_diffrn_orient_matrix_type 'CrysAlisPro convention (1999,Acta A55,543-557)'
_diffrn_orient_matrix_UB_11 -0.0629829000
_diffrn_orient_matrix_UB_12 -0.0189204000
_diffrn_orient_matrix_UB_13 -0.1083533000
_diffrn_orient_matrix_UB_21 -0.0032511000
_diffrn_orient_matrix_UB_22 -0.0492557000
_diffrn_orient_matrix_UB_23 0.0426604000
_diffrn_orient_matrix_UB_31 -0.1360539000
_diffrn_orient_matrix_UB_32 0.0099383000
_diffrn_orient_matrix_UB_33 0.0051658000
_diffrn_radiation_monochromator mirror
_diffrn_radiation_probe x-ray
_diffrn_radiation_type CuK\a
_diffrn_radiation_wavelength 1.54184
_diffrn_reflns_av_R_equivalents 0.0565
_diffrn_reflns_av_unetI/netI 0.0292
_diffrn_reflns_Laue_measured_fraction_full 0.999
_diffrn_reflns_Laue_measured_fraction_max 0.985
_diffrn_reflns_limit_h_max 9
_diffrn_reflns_limit_h_min -13
_diffrn_reflns_limit_k_max 36
_diffrn_reflns_limit_k_min -36
_diffrn_reflns_limit_l_max 17
_diffrn_reflns_limit_l_min -17
_diffrn_reflns_number 61380
_diffrn_reflns_point_group_measured_fraction_full 0.999
_diffrn_reflns_point_group_measured_fraction_max 0.985
_diffrn_reflns_theta_full 67.684
_diffrn_reflns_theta_max 80.840
_diffrn_reflns_theta_min 3.081
_diffrn_source 'micro-focus sealed X-ray tube'
_diffrn_source_type 'PhotonJet (Cu) X-ray Source'
_exptl_absorpt_coefficient_mu 2.550
_exptl_absorpt_correction_T_max 1.00000
_exptl_absorpt_correction_T_min 0.62029
_exptl_absorpt_correction_type multi-scan
_exptl_absorpt_process_details
;
CrysAlisPro 1.171.42.61a (Rigaku Oxford Diffraction, 2022)
Empirical absorption correction using spherical harmonics,
implemented in SCALE3 ABSPACK scaling algorithm.
;
_exptl_crystal_colour yellow
_exptl_crystal_colour_primary yellow
_exptl_crystal_density_diffrn 1.161
_exptl_crystal_description plate
_exptl_crystal_F_000 1560
_exptl_crystal_preparation 'recrystallization from DCM'
_exptl_crystal_recrystallization_method 'Re-crystallisation from solvent: dichloromethane'
_exptl_crystal_size_max 0.3
_exptl_crystal_size_mid 0.2
_exptl_crystal_size_min 0.05
_refine_diff_density_max 0.758
_refine_diff_density_min -0.528
_refine_diff_density_rms 0.068
_refine_ls_extinction_method none
_refine_ls_goodness_of_fit_ref 1.108
_refine_ls_hydrogen_treatment refall
_refine_ls_matrix_type full
_refine_ls_number_parameters 700
_refine_ls_number_reflns 8955
_refine_ls_number_restraints 15
_refine_ls_restrained_S_all 1.107
_refine_ls_R_factor_all 0.0680
_refine_ls_R_factor_gt 0.0612
_refine_ls_shift/su_max 0.001
_refine_ls_shift/su_mean 0.000
_refine_ls_structure_factor_coef Fsqd
_refine_ls_weighting_details 'w=1/[\s^2^(Fo^2^)+(0.0416P)^2^+8.7780P] where P=(Fo^2^+2Fc^2^)/3'
_refine_ls_weighting_scheme calc
_refine_ls_wR_factor_gt 0.1456
_refine_ls_wR_factor_ref 0.1488
_reflns_Friedel_coverage 0.000
_reflns_number_gt 8043
_reflns_number_total 8955
_reflns_threshold_expression 'I > 2\s(I)'
_cod_data_source_file d3cy01692g4.cif
_cod_data_source_block yyk190_croar2_xync2_auto
_cod_depositor_comments 'Adding full bibliography for 1571676--1571678.cif.'
_cod_database_code 1571677
_shelx_shelxl_version_number 2018/3
_chemical_oxdiff_formula CrNCHO
_chemical_oxdiff_usercomment 'yellow needle-like plate, acetonitrile at -30 deg'
_shelx_space_group_comment
;
The symmetry employed for this shelxl refinement is uniquely defined
by the following loop, which should always be used as a source of
symmetry information in preference to the above space-group names.
They are only intended as comments.
;
_shelx_estimated_absorpt_t_max 0.883
_shelx_estimated_absorpt_t_min 0.515
_diffrn_oxdiff_digest_frames
;
01c8e9bc48dae11a120cfb99860a1ff71900025d207
;
_reflns_odcompleteness_completeness 99.95
_reflns_odcompleteness_iscentric 1
_reflns_odcompleteness_theta 74.33
_olex2_refinement_description
;
1. Restrained distances
 C00X-H00X \\sim C00D-H00D \\sim C013-H013 \\sim C00V-H00V \\sim C00Y-H00Y
\\sim C010-H010
 with sigma of 0.02
;
_olex2_exptl_crystal_mounting_method Loop
_olex2_submission_special_instructions 'No special instructions were received'
_oxdiff_exptl_absorpt_empirical_details
;
Empirical correction (ABSPACK) includes:
- Absorption correction using spherical harmonics
- Frame scaling
;
_oxdiff_exptl_absorpt_empirical_full_max 1.426
_oxdiff_exptl_absorpt_empirical_full_min 0.631

loop_
_space_group_symop_operation_xyz
'x, y, z'
'-x, y+1/2, -z+1/2'
'-x, -y, -z'
'x, -y-1/2, z-1/2'

loop_
_atom_site_label
_atom_site_type_symbol
_atom_site_fract_x
_atom_site_fract_y
_atom_site_fract_z
_atom_site_U_iso_or_equiv
_atom_site_adp_type
_atom_site_occupancy
_atom_site_site_symmetry_order
_atom_site_calc_flag
_atom_site_refinement_flags_posn
_atom_site_refinement_flags_adp
_atom_site_refinement_flags_occupancy
_atom_site_disorder_assembly
_atom_site_disorder_group
Cr01 Cr 0.72195(4) 0.37620(2) 0.43104(3) 0.01681(12) Uani 1 1 d . . . . .
O002 O 0.89600(17) 0.36250(6) 0.52120(13) 0.0193(4) Uani 1 1 d . . . . .
O003 O 0.54583(18) 0.38400(6) 0.33865(14) 0.0208(4) Uani 1 1 d . . . . .
N2 N 0.5950(2) 0.35915(8) 0.60840(18) 0.0230(5) Uani 1 1 d . . . . .
N1 N 0.8491(2) 0.39920(8) 0.25559(18) 0.0237(5) Uani 1 1 d . . . . .
C006 C 0.9568(2) 0.35020(9) 0.61716(19) 0.0167(5) Uani 1 1 d . . . . .
C21 C 0.6421(3) 0.36578(9) 0.5470(2) 0.0219(5) Uani 1 1 d . . . . .
C008 C 0.4832(2) 0.39562(9) 0.24291(19) 0.0180(5) Uani 1 1 d . . . . .
C009 C 0.9721(2) 0.30201(9) 0.6441(2) 0.0205(5) Uani 1 1 d . . . . .
C00A C 1.0706(3) 0.37073(10) 0.7921(2) 0.0225(5) Uani 1 1 d . . . . .
C00B C 1.0783(3) 0.32447(10) 0.8197(2) 0.0250(6) Uani 1 1 d . . . . .
C00C C 1.0133(2) 0.38519(9) 0.6919(2) 0.0186(5) Uani 1 1 d . . . . .
C00D C 0.4176(3) 0.34070(11) 0.8199(2) 0.0296(6) Uani 1 1 d D . . . .
C00E C 0.5352(3) 0.35194(9) 0.6811(2) 0.0216(5) Uani 1 1 d . . . . .
C00F C 0.4496(2) 0.44304(9) 0.2163(2) 0.0184(5) Uani 1 1 d . . . . .
C00G C 0.4420(3) 0.36031(9) 0.1667(2) 0.0213(5) Uani 1 1 d . . . . .
C00H C 0.3914(3) 0.45436(10) 0.1140(2) 0.0236(6) Uani 1 1 d . . . . .
C00I C 0.4713(3) 0.48096(9) 0.2977(2) 0.0225(5) Uani 1 1 d . . . . .
C20 C 0.8031(3) 0.39170(10) 0.3171(2) 0.0229(5) Uani 1 1 d . . . . .
C00K C 0.3990(3) 0.34972(10) 0.6459(2) 0.0262(6) Uani 1 1 d . . . . .
C00L C 1.0794(3) 0.44189(10) 0.5814(2) 0.0265(6) Uani 1 1 d . . . . .
C00M C 0.6155(3) 0.34846(9) 0.7825(2) 0.0251(6) Uani 1 1 d . . . . .
C00N C 1.0160(3) 0.43676(9) 0.6632(2) 0.0216(5) Uani 1 1 d . . . . .
C00O C 0.3590(3) 0.42071(11) 0.0395(2) 0.0262(6) Uani 1 1 d . . . . .
C00P C 0.3812(3) 0.37447(11) 0.0666(2) 0.0271(6) Uani 1 1 d . . . . .
C00Q C 0.8258(3) 0.42782(10) 0.0900(2) 0.0261(6) Uani 1 1 d . . . . .
C00R C 1.0400(3) 0.40043(10) 0.2090(2) 0.0259(6) Uani 1 1 d . . . . .
C00S C 0.9061(3) 0.40923(9) 0.1822(2) 0.0220(5) Uani 1 1 d . . . . .
C00T C 1.0324(3) 0.29051(10) 0.7463(2) 0.0230(6) Uani 1 1 d . . . . .
C00U C 0.9275(3) 0.26309(9) 0.5639(2) 0.0255(6) Uani 1 1 d . . . . .
C00V C 1.0185(3) 0.43159(12) 0.0433(2) 0.0306(7) Uani 1 1 d D . . . .
C00W C 0.3219(3) 0.35359(12) 0.5384(3) 0.0324(7) Uani 1 1 d . . . . .
C00X C 0.3405(3) 0.34306(11) 0.7188(2) 0.0305(7) Uani 1 1 d D . . . .
C00Y C 1.0946(3) 0.41144(11) 0.1348(2) 0.0301(6) Uani 1 1 d D . . . .
C00Z C 0.6167(3) 0.48969(11) 0.3545(3) 0.0301(6) Uani 1 1 d . . . . .
C010 C 0.8875(3) 0.43846(12) 0.0206(2) 0.0317(7) Uani 1 1 d D . . . .
C011 C 0.4026(3) 0.46720(11) 0.3717(2) 0.0279(6) Uani 1 1 d . . . . .
C012 C 0.4127(4) 0.52801(11) 0.2516(3) 0.0365(7) Uani 1 1 d . . . . .
C013 C 0.5510(3) 0.34232(11) 0.8517(2) 0.0304(6) Uani 1 1 d D . . . .
C014 C 0.8796(3) 0.45783(11) 0.6263(3) 0.0301(6) Uani 1 1 d . . . . .
C015 C 0.6843(3) 0.43617(13) 0.0689(3) 0.0329(7) Uani 1 1 d . . . . .
C016 C 1.1166(3) 0.38045(12) 0.3071(3) 0.0327(7) Uani 1 1 d . . . . .
C017 C 0.6049(4) 0.29488(11) 0.2290(3) 0.0351(7) Uani 1 1 d . . . . .
C018 C 0.9696(4) 0.21454(11) 0.6099(3) 0.0381(8) Uani 1 1 d . . . . .
C019 C 0.4605(3) 0.30808(10) 0.1928(2) 0.0301(6) Uani 1 1 d . . . . .
C01A C 0.7602(3) 0.35093(13) 0.8123(3) 0.0332(7) Uani 1 1 d . . . . .
C01B C 0.7786(3) 0.26152(11) 0.5167(3) 0.0295(6) Uani 1 1 d . . . . .
C01C C 0.4010(4) 0.29548(12) 0.2743(3) 0.0379(8) Uani 1 1 d . . . . .
C01D C 1.0982(3) 0.46604(11) 0.7538(2) 0.0317(7) Uani 1 1 d . . . . .
C01E C 0.9878(3) 0.26993(12) 0.4814(3) 0.0343(7) Uani 1 1 d . . . . .
C01F C 0.3921(5) 0.27748(13) 0.1002(3) 0.0480(10) Uani 1 1 d . . . . .
H1AA H 0.430(4) 0.2802(13) 0.048(3) 0.037(10) Uiso 1 1 d . . . . .
H01Y H 0.739(4) 0.2585(13) 0.568(3) 0.040(10) Uiso 1 1 d . . . . .
H00Y H 1.186(2) 0.4060(10) 0.148(2) 0.020(8) Uiso 1 1 d D . . . .
H01M H 1.210(3) 0.3771(11) 0.311(2) 0.024(8) Uiso 1 1 d . . . . .
H00X H 0.246(2) 0.3416(12) 0.698(3) 0.033(9) Uiso 1 1 d D . . . .
H H 0.299(5) 0.2839(15) 0.073(3) 0.055(13) Uiso 1 1 d . . . . .
H01P H 0.645(4) 0.3024(15) 0.183(3) 0.055(13) Uiso 1 1 d . . . . .
H00G H 0.232(4) 0.3522(12) 0.530(3) 0.034(9) Uiso 1 1 d . . . . .
H01A H 0.308(4) 0.4626(13) 0.340(3) 0.040(10) Uiso 1 1 d . . . . .
H00D H 0.373(4) 0.3377(14) 0.867(3) 0.054(12) Uiso 1 1 d D . . . .
H01J H 0.668(5) 0.4645(18) 0.103(4) 0.070(15) Uiso 1 1 d . . . . .
H01D H 0.461(4) 0.5398(15) 0.209(3) 0.053(12) Uiso 1 1 d . . . . .
H00T H 1.047(3) 0.2576(11) 0.766(2) 0.019(7) Uiso 1 1 d . . . . .
H01S H 0.926(3) 0.2071(12) 0.659(3) 0.031(9) Uiso 1 1 d . . . . .
H01V H 0.800(4) 0.3496(13) 0.887(3) 0.043(10) Uiso 1 1 d . . . . .
H01 H 1.099(3) 0.4986(13) 0.731(3) 0.035(9) Uiso 1 1 d . . . . .
H00B H 1.115(3) 0.3164(12) 0.887(3) 0.029(9) Uiso 1 1 d . . . . .
H00I H 0.336(4) 0.3819(13) 0.510(3) 0.038(10) Uiso 1 1 d . . . . .
H01Q H 0.655(3) 0.3090(13) 0.296(3) 0.035(9) Uiso 1 1 d . . . . .
H01Z H 0.302(4) 0.3018(13) 0.253(3) 0.044(11) Uiso 1 1 d . . . . .
H00C H 1.168(4) 0.4296(13) 0.605(3) 0.042(10) Uiso 1 1 d . . . . .
H01B H 0.438(3) 0.4386(12) 0.408(3) 0.029(9) Uiso 1 1 d . . . . .
H01G H 0.837(4) 0.4551(14) 0.674(3) 0.049(11) Uiso 1 1 d . . . . .
H01E H 0.315(4) 0.5260(13) 0.218(3) 0.041(10) Uiso 1 1 d . . . . .
H00H H 0.375(3) 0.4865(12) 0.097(2) 0.024(8) Uiso 1 1 d . . . . .
H01H H 0.826(4) 0.4430(14) 0.564(3) 0.044(11) Uiso 1 1 d . . . . .
H00E H 1.083(4) 0.4758(14) 0.565(3) 0.042(10) Uiso 1 1 d . . . . .
HA H 0.414(4) 0.2608(16) 0.289(3) 0.059(13) Uiso 1 1 d . . . . .
HB H 1.189(4) 0.4545(12) 0.782(3) 0.031(9) Uiso 1 1 d . . . . .
H0AA H 1.088(4) 0.2683(13) 0.508(3) 0.042(10) Uiso 1 1 d . . . . .
H01R H 0.613(4) 0.2609(15) 0.238(3) 0.047(11) Uiso 1 1 d . . . . .
HC H 0.750(4) 0.2360(14) 0.466(3) 0.040(10) Uiso 1 1 d . . . . .
H00V H 1.062(4) 0.4383(15) -0.002(3) 0.058(12) Uiso 1 1 d D . . . .
HD H 0.966(4) 0.2992(16) 0.445(3) 0.053(12) Uiso 1 1 d . . . . .
H01N H 1.114(4) 0.4003(15) 0.361(3) 0.053(12) Uiso 1 1 d . . . . .
H01W H 0.791(4) 0.3788(15) 0.786(3) 0.054(12) Uiso 1 1 d . . . . .
HE H 1.059(3) 0.4667(12) 0.808(3) 0.033(9) Uiso 1 1 d . . . . .
HF H 0.441(4) 0.3122(14) 0.337(3) 0.043(11) Uiso 1 1 d . . . . .
H00K H 0.630(4) 0.5174(14) 0.408(3) 0.043(10) Uiso 1 1 d . . . . .
H01K H 0.639(4) 0.4394(14) -0.006(3) 0.045(11) Uiso 1 1 d . . . . .
H013 H 0.607(3) 0.3413(12) 0.9217(17) 0.036(9) Uiso 1 1 d D . . . .
H00L H 0.656(4) 0.4622(14) 0.393(3) 0.040(10) Uiso 1 1 d . . . . .
H00P H 0.354(3) 0.3516(11) 0.014(2) 0.020(8) Uiso 1 1 d . . . . .
H00O H 0.323(4) 0.4283(13) -0.029(3) 0.038(10) Uiso 1 1 d . . . . .
H01I H 0.884(3) 0.4919(13) 0.612(3) 0.032(9) Uiso 1 1 d . . . . .
H00M H 0.661(4) 0.4972(13) 0.309(3) 0.040(10) Uiso 1 1 d . . . . .
H00F H 1.031(4) 0.4254(14) 0.519(3) 0.048(11) Uiso 1 1 d . . . . .
HG H 0.405(4) 0.2456(17) 0.119(3) 0.062(13) Uiso 1 1 d . . . . .
H00A H 1.106(3) 0.3930(11) 0.845(2) 0.023(8) Uiso 1 1 d . . . . .
HH H 0.961(4) 0.2457(15) 0.430(3) 0.051(11) Uiso 1 1 d . . . . .
HI H 0.743(4) 0.2899(14) 0.479(3) 0.043(10) Uiso 1 1 d . . . . .
H01C H 0.412(4) 0.4917(13) 0.423(3) 0.040(10) Uiso 1 1 d . . . . .
H01T H 1.066(4) 0.2133(15) 0.640(3) 0.056(12) Uiso 1 1 d . . . . .
H01F H 0.427(4) 0.5506(13) 0.307(3) 0.039(10) Uiso 1 1 d . . . . .
H01O H 1.083(4) 0.3499(15) 0.321(3) 0.053(12) Uiso 1 1 d . . . . .
H01L H 0.642(4) 0.4102(17) 0.093(3) 0.066(14) Uiso 1 1 d . . . . .
H01X H 0.793(4) 0.3271(16) 0.778(3) 0.061(13) Uiso 1 1 d . . . . .
H01U H 0.946(4) 0.1906(15) 0.552(3) 0.053(12) Uiso 1 1 d . . . . .
H010 H 0.837(4) 0.4511(14) -0.044(2) 0.056(12) Uiso 1 1 d D . . . .
H00J H 0.353(4) 0.3313(14) 0.500(3) 0.044(11) Uiso 1 1 d . . . . .

loop_
_atom_site_aniso_label
_atom_site_aniso_U_11
_atom_site_aniso_U_22
_atom_site_aniso_U_33
_atom_site_aniso_U_23
_atom_site_aniso_U_13
_atom_site_aniso_U_12
Cr01 0.0136(2) 0.0203(2) 0.0166(2) 0.00285(16) 0.00545(15) 0.00139(16)
O002 0.0174(9) 0.0209(9) 0.0178(9) 0.0015(7) 0.0036(7) 0.0004(7)
O003 0.0194(9) 0.0221(9) 0.0189(9) 0.0029(7) 0.0039(7) 0.0010(7)
N2 0.0225(12) 0.0220(11) 0.0256(12) 0.0011(9) 0.0098(10) 0.0013(9)
N1 0.0226(12) 0.0247(12) 0.0249(12) 0.0010(9) 0.0096(10) 0.0001(9)
C006 0.0125(11) 0.0209(12) 0.0178(12) 0.0011(9) 0.0068(9) 0.0012(9)
C21 0.0200(13) 0.0234(13) 0.0224(13) 0.0024(10) 0.0074(11) 0.0015(10)
C008 0.0145(12) 0.0212(12) 0.0189(12) 0.0012(10) 0.0068(10) 0.0011(9)
C009 0.0147(12) 0.0196(12) 0.0273(14) 0.0016(10) 0.0073(10) 0.0005(9)
C00A 0.0182(13) 0.0279(14) 0.0208(13) -0.0036(11) 0.0059(10) -0.0032(11)
C00B 0.0186(13) 0.0325(15) 0.0221(14) 0.0072(11) 0.0045(11) -0.0025(11)
C00C 0.0150(12) 0.0200(12) 0.0216(13) 0.0000(10) 0.0072(10) 0.0000(9)
C00D 0.0287(15) 0.0394(17) 0.0285(15) -0.0015(12) 0.0199(13) 0.0053(13)
C00E 0.0252(14) 0.0196(12) 0.0242(13) 0.0007(10) 0.0138(11) 0.0007(10)
C00F 0.0139(12) 0.0204(12) 0.0212(12) 0.0007(10) 0.0066(10) -0.0013(9)
C00G 0.0178(12) 0.0223(13) 0.0245(13) -0.0020(10) 0.0082(10) -0.0007(10)
C00H 0.0192(13) 0.0249(14) 0.0266(14) 0.0058(11) 0.0076(11) 0.0023(11)
C00I 0.0219(13) 0.0197(12) 0.0254(14) -0.0020(10) 0.0076(11) 0.0014(10)
C20 0.0208(13) 0.0260(13) 0.0221(13) 0.0023(11) 0.0074(11) 0.0011(11)
C00K 0.0282(15) 0.0198(13) 0.0374(16) -0.0027(11) 0.0198(13) -0.0007(11)
C00L 0.0259(15) 0.0238(14) 0.0310(15) 0.0037(12) 0.0113(12) -0.0017(11)
C00M 0.0310(15) 0.0188(12) 0.0269(14) 0.0011(11) 0.0119(12) 0.0021(11)
C00N 0.0197(13) 0.0199(12) 0.0253(13) -0.0012(10) 0.0078(11) -0.0001(10)
C00O 0.0223(14) 0.0355(16) 0.0189(13) 0.0031(11) 0.0046(11) -0.0012(12)
C00P 0.0253(14) 0.0323(15) 0.0229(14) -0.0059(12) 0.0071(11) -0.0042(12)
C00Q 0.0258(14) 0.0284(14) 0.0259(14) 0.0010(11) 0.0111(12) -0.0025(11)
C00R 0.0268(14) 0.0215(13) 0.0351(16) -0.0052(11) 0.0180(12) -0.0051(11)
C00S 0.0246(14) 0.0214(12) 0.0233(13) -0.0008(10) 0.0125(11) -0.0027(10)
C00T 0.0190(13) 0.0219(13) 0.0288(14) 0.0059(11) 0.0090(11) 0.0005(10)
C00U 0.0241(14) 0.0185(13) 0.0318(15) -0.0010(11) 0.0070(12) 0.0018(11)
C00V 0.0256(15) 0.0455(18) 0.0267(15) 0.0060(13) 0.0166(12) 0.0010(13)
C00W 0.0227(15) 0.0338(17) 0.0458(19) 0.0068(14) 0.0182(14) 0.0023(13)
C00X 0.0301(16) 0.0308(15) 0.0390(17) 0.0043(13) 0.0226(14) 0.0066(12)
C00Y 0.0242(15) 0.0393(17) 0.0313(16) -0.0024(13) 0.0153(13) -0.0033(13)
C00Z 0.0236(15) 0.0289(15) 0.0382(17) -0.0064(13) 0.0112(13) -0.0070(12)
C010 0.0319(16) 0.0392(17) 0.0263(15) 0.0054(13) 0.0129(13) 0.0000(13)
C011 0.0247(15) 0.0295(15) 0.0313(16) -0.0043(13) 0.0119(12) 0.0016(12)
C012 0.047(2) 0.0212(14) 0.0395(18) 0.0007(13) 0.0131(16) 0.0092(14)
C013 0.0383(17) 0.0306(15) 0.0242(14) 0.0023(12) 0.0130(13) 0.0048(13)
C014 0.0261(15) 0.0233(14) 0.0419(18) -0.0007(13) 0.0129(14) 0.0023(12)
C015 0.0238(15) 0.0429(18) 0.0328(17) 0.0081(14) 0.0107(13) 0.0008(13)
C016 0.0242(15) 0.0395(18) 0.0351(17) -0.0007(14) 0.0111(13) -0.0009(13)
C017 0.0403(19) 0.0229(15) 0.0413(19) -0.0026(13) 0.0129(16) 0.0073(13)
C018 0.041(2) 0.0196(14) 0.045(2) -0.0005(14) 0.0040(16) 0.0049(13)
C019 0.0384(17) 0.0191(13) 0.0332(16) -0.0035(12) 0.0125(13) -0.0041(12)
C01A 0.0288(16) 0.0382(18) 0.0303(17) 0.0037(14) 0.0072(13) 0.0001(13)
C01B 0.0254(15) 0.0227(14) 0.0369(17) -0.0018(13) 0.0062(13) -0.0031(12)
C01C 0.043(2) 0.0254(16) 0.048(2) 0.0033(14) 0.0191(16) -0.0075(14)
C01D 0.0371(18) 0.0238(15) 0.0322(16) -0.0059(12) 0.0093(14) -0.0081(13)
C01E 0.0341(18) 0.0311(16) 0.0411(19) -0.0101(14) 0.0173(15) 0.0029(13)
C01F 0.066(3) 0.0243(17) 0.044(2) -0.0092(15) 0.007(2) -0.0083(17)

loop_
_atom_type_symbol
_atom_type_description
_atom_type_scat_dispersion_real
_atom_type_scat_dispersion_imag
_atom_type_scat_source
C C 0.0181 0.0091 'International Tables Vol C Tables 4.2.6.8 and 6.1.1.4'
H H 0.0000 0.0000 'International Tables Vol C Tables 4.2.6.8 and 6.1.1.4'
Cr Cr -0.1635 2.4439 'International Tables Vol C Tables 4.2.6.8 and 6.1.1.4'
N N 0.0311 0.0180 'International Tables Vol C Tables 4.2.6.8 and 6.1.1.4'
O O 0.0492 0.0322 'International Tables Vol C Tables 4.2.6.8 and 6.1.1.4'

loop_
_geom_angle_atom_site_label_1
_geom_angle_atom_site_label_2
_geom_angle_atom_site_label_3
_geom_angle
_geom_angle_site_symmetry_1
_geom_angle_site_symmetry_3
_geom_angle_publ_flag
O002 Cr01 O003 174.88(8) . . ?
O002 Cr01 C21 92.15(9) . . ?
O002 Cr01 C20 88.12(9) . . ?
O003 Cr01 C21 87.53(9) . . ?
O003 Cr01 C20 92.56(9) . . ?
C21 Cr01 C20 176.01(11) . . ?
C006 O002 Cr01 139.18(16) . . ?
C008 O003 Cr01 139.50(17) . . ?
C21 N2 C00E 178.4(3) . . ?
C20 N1 C00S 178.7(3) . . ?
O002 C006 C009 119.9(2) . . ?
O002 C006 C00C 119.9(2) . . ?
C009 C006 C00C 120.1(2) . . ?
N2 C21 Cr01 177.7(2) . . ?
O003 C008 C00F 120.2(2) . . ?
O003 C008 C00G 120.2(2) . . ?
C00F C008 C00G 119.5(2) . . ?
C006 C009 C00U 121.8(2) . . ?
C00T C009 C006 118.2(2) . . ?
C00T C009 C00U 120.0(2) . . ?
C00B C00A C00C 122.3(3) . . ?
C00A C00B C00T 119.7(3) . . ?
C006 C00C C00N 121.6(2) . . ?
C00A C00C C006 117.7(2) . . ?
C00A C00C C00N 120.6(2) . . ?
C013 C00D C00X 122.6(3) . . ?
C00K C00E N2 116.9(2) . . ?
C00K C00E C00M 125.2(3) . . ?
C00M C00E N2 117.9(3) . . ?
C008 C00F C00I 121.3(2) . . ?
C00H C00F C008 118.5(2) . . ?
C00H C00F C00I 120.2(2) . . ?
C008 C00G C019 121.9(2) . . ?
C00P C00G C008 118.0(2) . . ?
C00P C00G C019 120.1(2) . . ?
C00O C00H C00F 121.9(3) . . ?
C00F C00I C012 111.8(2) . . ?
C00Z C00I C00F 111.8(2) . . ?
C00Z C00I C012 106.5(3) . . ?
C011 C00I C00F 109.8(2) . . ?
C011 C00I C00Z 110.4(2) . . ?
C011 C00I C012 106.5(3) . . ?
N1 C20 Cr01 178.4(2) . . ?
C00E C00K C00W 121.9(3) . . ?
C00X C00K C00E 116.4(3) . . ?
C00X C00K C00W 121.6(3) . . ?
C00E C00M C01A 121.1(3) . . ?
C013 C00M C00E 115.6(3) . . ?
C013 C00M C01A 123.4(3) . . ?
C00C C00N C00L 110.0(2) . . ?
C014 C00N C00C 111.5(2) . . ?
C014 C00N C00L 110.2(2) . . ?
C014 C00N C01D 106.9(2) . . ?
C01D C00N C00C 111.5(2) . . ?
C01D C00N C00L 106.5(2) . . ?
C00P C00O C00H 119.2(3) . . ?
C00O C00P C00G 122.5(3) . . ?
C00S C00Q C015 121.6(3) . . ?
C010 C00Q C00S 115.6(3) . . ?
C010 C00Q C015 122.8(3) . . ?
C00S C00R C00Y 115.4(3) . . ?
C00S C00R C016 122.0(3) . . ?
C00Y C00R C016 122.6(3) . . ?
C00Q C00S N1 117.7(2) . . ?
C00Q C00S C00R 125.6(3) . . ?
C00R C00S N1 116.7(2) . . ?
C00B C00T C009 121.6(3) . . ?
C018 C00U C009 111.9(2) . . ?
C01B C00U C009 111.1(2) . . ?
C01B C00U C018 106.0(3) . . ?
C01E C00U C009 110.6(2) . . ?
C01E C00U C018 106.9(3) . . ?
C01E C00U C01B 110.1(3) . . ?
C010 C00V C00Y 121.3(3) . . ?
C00D C00X C00K 119.4(3) . . ?
C00V C00Y C00R 120.6(3) . . ?
C00V C010 C00Q 121.4(3) . . ?
C00D C013 C00M 120.7(3) . . ?
C00G C019 C01C 110.5(3) . . ?
C017 C019 C00G 110.9(2) . . ?
C017 C019 C01C 110.1(3) . . ?
C017 C019 C01F 106.7(3) . . ?
C01F C019 C00G 111.6(3) . . ?
C01F C019 C01C 106.9(3) . . ?

loop_
_geom_bond_atom_site_label_1
_geom_bond_atom_site_label_2
_geom_bond_distance
_geom_bond_site_symmetry_2
_geom_bond_publ_flag
Cr01 O002 1.9310(18) . ?
Cr01 O003 1.9315(18) . ?
Cr01 C21 2.119(3) . ?
Cr01 C20 2.128(3) . ?
O002 C006 1.333(3) . ?
O003 C008 1.328(3) . ?
N2 C21 1.163(4) . ?
N2 C00E 1.405(3) . ?
N1 C20 1.162(4) . ?
N1 C00S 1.406(3) . ?
C006 C009 1.428(4) . ?
C006 C00C 1.432(4) . ?
C008 C00F 1.425(4) . ?
C008 C00G 1.431(4) . ?
C009 C00T 1.401(4) . ?
C009 C00U 1.544(4) . ?
C00A C00B 1.378(4) . ?
C00A C00C 1.396(4) . ?
C00B C00T 1.383(4) . ?
C00C C00N 1.536(4) . ?
C00D C00X 1.385(5) . ?
C00D C013 1.371(4) . ?
C00E C00K 1.400(4) . ?
C00E C00M 1.400(4) . ?
C00F C00H 1.400(4) . ?
C00F C00I 1.538(4) . ?
C00G C00P 1.397(4) . ?
C00G C019 1.539(4) . ?
C00H C00O 1.379(4) . ?
C00I C00Z 1.535(4) . ?
C00I C011 1.530(4) . ?
C00I C012 1.539(4) . ?
C00K C00W 1.462(5) . ?
C00K C00X 1.396(4) . ?
C00L C00N 1.541(4) . ?
C00M C013 1.395(4) . ?
C00M C01A 1.492(4) . ?
C00N C014 1.526(4) . ?
C00N C01D 1.535(4) . ?
C00O C00P 1.379(4) . ?
C00Q C00S 1.400(4) . ?
C00Q C010 1.398(4) . ?
C00Q C015 1.490(4) . ?
C00R C00S 1.404(4) . ?
C00R C00Y 1.404(4) . ?
C00R C016 1.465(4) . ?
C00U C018 1.538(4) . ?
C00U C01B 1.533(4) . ?
C00U C01E 1.532(5) . ?
C00V C00Y 1.396(4) . ?
C00V C010 1.370(4) . ?
C017 C019 1.530(5) . ?
C019 C01C 1.543(5) . ?
C019 C01F 1.537(5) . ?
